data_7128461
loop_
_publ_author_name
'Metzelaars, Marvin'
'Sanz, Sergio'
'Rawson, Jeff'
'Hartmann, Rudolf'
'Schneider, Claus M.'
'K\"ogerler, Paul'

_publ_section_title
;
 Fusing pyrene and ferrocene into a chiral, redox-active triangle.
;
_journal_issue 54
_journal_name_full 'Chemical communications (Cambridge, England)'
_journal_page_first 6660
_journal_page_last 6663
_journal_paper_doi 10.1039/d1cc02191e
_journal_volume 57
_journal_year 2021
_chemical_formula_moiety 'C42 H26 Fe'
_chemical_formula_sum 'C42 H26 Fe'
_chemical_formula_weight 586.48
_chemical_name_systematic 1,1'-Bis(2-pyrenyl)ferrocene
_space_group_crystal_system orthorhombic
_space_group_IT_number 61
_space_group_name_Hall '-P 2ac 2ab'
_space_group_name_H-M_alt 'P b c a'
_atom_sites_solution_hydrogens geom
_atom_sites_solution_primary dual
_audit_creation_date 2021-04-07
_audit_creation_method
;
Olex2 1.3
(compiled 2020.11.12 svn.r5f609507 for OlexSys, GUI svn.r6272)
;
_audit_update_record
;
2021-04-09 deposited with the CCDC.	2021-06-07 downloaded from the CCDC.
;
_cell_angle_alpha 90
_cell_angle_beta 90
_cell_angle_gamma 90
_cell_formula_units_Z 8
_cell_length_a 20.87000(10)
_cell_length_b 11.38260(10)
_cell_length_c 22.14960(10)
_cell_measurement_reflns_used 58775
_cell_measurement_temperature 99.7(6)
_cell_measurement_theta_max 29.1780
_cell_measurement_theta_min 3.4190
_cell_volume 5261.75(6)
_computing_cell_refinement 'CrysAlisPro 1.171.38.46 (Rigaku OD, 2015)'
_computing_data_collection 'CrysAlisPro 1.171.38.46 (Rigaku OD, 2015)'
_computing_data_reduction 'CrysAlisPro 1.171.40.53 (Rigaku OD, 2019)'
_computing_molecular_graphics 'Olex2 1.3 (Dolomanov et al., 2009)'
_computing_publication_material 'Olex2 1.3 (Dolomanov et al., 2009)'
_computing_structure_refinement 'SHELXL 2018/3 (Sheldrick, 2018)'
_computing_structure_solution 'SHELXT 2018/2 (Sheldrick, 2018)'
_diffrn_ambient_environment N~2~
_diffrn_ambient_temperature 99.7(6)
_diffrn_detector 'CCD plate'
_diffrn_detector_area_resol_mean 10.4623
_diffrn_detector_type Atlas
_diffrn_measured_fraction_theta_full 0.998
_diffrn_measured_fraction_theta_max 0.970
_diffrn_measurement_details
;
List of Runs (angles in degrees, time in seconds):

  # Type    Start    End  Width  t~exp~   \w     \q     \k     \f   Frames
#--------------------------------------------------------------------------
  1  \w   -105.00 -55.00   0.50   10.00    --  -13.90 178.00-120.00  100
  2  \w    -20.00  30.00   0.50   10.00    --  -13.90 -99.00-150.00  100
  3  \w    -20.00  59.00   0.50   10.00    --   14.52 -99.00 -90.00  158
  4  \w    -20.00  59.00   0.50   10.00    --   14.52 -99.00-180.00  158
  5  \w    -65.00  46.00   0.50   10.00    --   14.52 -38.00 -60.00  222
  6  \w    -65.00  46.00   0.50   10.00    --   14.52 -38.00  30.00  222
  7  \w    -20.00  30.00   0.50   10.00    --  -13.90 -99.00 120.00  100
  8  \w    -18.00  92.00   0.50   10.00    --   14.52  57.00 -30.00  220
  9  \w    -18.00  92.00   0.50   10.00    --   14.52  57.00-180.00  220
 10  \w    -20.00  26.00   0.50   10.00    --   14.52 -99.00  30.00   92
 11  \w    -22.00  99.00   0.50   10.00    --   14.52  77.00  30.00  242
;
_diffrn_measurement_device 'four-circle diffractometer'
_diffrn_measurement_device_type 'SuperNova, Dual, Cu at zero, Atlas'
_diffrn_measurement_method '\w scans'
_diffrn_orient_matrix_type 'CrysAlisPro convention (1999,Acta A55,543-557)'
_diffrn_orient_matrix_UB_11 -0.0136244000
_diffrn_orient_matrix_UB_12 -0.0523995000
_diffrn_orient_matrix_UB_13 0.0116361000
_diffrn_orient_matrix_UB_21 -0.0148932000
_diffrn_orient_matrix_UB_22 0.0326607000
_diffrn_orient_matrix_UB_23 0.0233888000
_diffrn_orient_matrix_UB_31 -0.0273410000
_diffrn_orient_matrix_UB_32 0.0083184000
_diffrn_orient_matrix_UB_33 -0.0185350000
_diffrn_radiation_monochromator mirror
_diffrn_radiation_probe x-ray
_diffrn_radiation_type 'Mo K\a'
_diffrn_radiation_wavelength 0.71073
_diffrn_reflns_av_R_equivalents 0.0392
_diffrn_reflns_av_unetI/netI 0.0155
_diffrn_reflns_Laue_measured_fraction_full 0.998
_diffrn_reflns_Laue_measured_fraction_max 0.970
_diffrn_reflns_limit_h_max 28
_diffrn_reflns_limit_h_min -28
_diffrn_reflns_limit_k_max 15
_diffrn_reflns_limit_k_min -15
_diffrn_reflns_limit_l_max 30
_diffrn_reflns_limit_l_min -28
_diffrn_reflns_number 110031
_diffrn_reflns_point_group_measured_fraction_full 0.998
_diffrn_reflns_point_group_measured_fraction_max 0.970
_diffrn_reflns_theta_full 25.242
_diffrn_reflns_theta_max 29.278
_diffrn_reflns_theta_min 3.225
_diffrn_source 'micro-focus sealed X-ray tube'
_diffrn_source_type 'SuperNova (Mo) X-ray Source'
_exptl_absorpt_coefficient_mu 0.607
_exptl_absorpt_correction_T_max 1.00000
_exptl_absorpt_correction_T_min 0.78190
_exptl_absorpt_correction_type gaussian
_exptl_absorpt_process_details
;
CrysAlisPro 1.171.40.53 (Rigaku Oxford Diffraction, 2019)
Numerical absorption correction based on gaussian integration over 
                              a multifaceted crystal model
;
_exptl_crystal_colour 'clear reddish orange'
_exptl_crystal_colour_lustre clear
_exptl_crystal_colour_modifier reddish
_exptl_crystal_colour_primary orange
_exptl_crystal_density_diffrn 1.481
_exptl_crystal_description polyhedron
_exptl_crystal_F_000 2432
_exptl_crystal_recrystallization_method 'grown by slow evaporation from chloroform'
_exptl_crystal_size_max 0.525
_exptl_crystal_size_mid 0.335
_exptl_crystal_size_min 0.184
_refine_diff_density_max 0.410
_refine_diff_density_min -0.449
_refine_diff_density_rms 0.058
_refine_ls_extinction_method none
_refine_ls_goodness_of_fit_ref 1.059
_refine_ls_hydrogen_treatment constr
_refine_ls_matrix_type full
_refine_ls_number_parameters 388
_refine_ls_number_reflns 6970
_refine_ls_number_restraints 0
_refine_ls_restrained_S_all 1.059
_refine_ls_R_factor_all 0.0350
_refine_ls_R_factor_gt 0.0313
_refine_ls_shift/su_max 0.002
_refine_ls_shift/su_mean 0.000
_refine_ls_structure_factor_coef Fsqd
_refine_ls_weighting_details 'w=1/[\s^2^(Fo^2^)+(0.0384P)^2^+3.5736P] where P=(Fo^2^+2Fc^2^)/3'
_refine_ls_weighting_scheme calc
_refine_ls_wR_factor_gt 0.0814
_refine_ls_wR_factor_ref 0.0839
_reflns_Friedel_coverage 0.000
_reflns_number_gt 6418
_reflns_number_total 6970
_reflns_threshold_expression 'I > 2\s(I)'
_cod_data_source_file d1cc02191e6.cif
_cod_data_source_block exp_4118
_cod_depositor_comments 'Adding full bibliography for 7128459--7128462.cif.'
_cod_database_code 7128461
_shelx_space_group_comment
;
The symmetry employed for this shelxl refinement is uniquely defined
by the following loop, which should always be used as a source of
symmetry information in preference to the above space-group names.
They are only intended as comments.
;
_shelx_estimated_absorpt_t_max 0.897
_shelx_estimated_absorpt_t_min 0.741
_olex2_refinement_description
;
1. Fixed Uiso
 At 1.2 times of:
  All C(H) groups
2.a Aromatic/amide H refined with riding coordinates:
 C2(H2), C3(H3), C4(H4), C5(H5), C7(H7), C8(H8), C9(H9), C10(H10), C12(H12),
 C14(H14), C15(H15), C17(H17), C18(H18), C19(H19), C21(H21), C22(H22), C24(H24),
  C28(H28), C30(H30), C31(H31), C33(H33), C34(H34), C35(H35), C37(H37),
 C38(H38), C40(H40)
;

loop_
_space_group_symop_operation_xyz
'x, y, z'
'-x+1/2, -y, z+1/2'
'-x, y+1/2, -z+1/2'
'x+1/2, -y+1/2, -z'
'-x, -y, -z'
'x-1/2, y, -z-1/2'
'x, -y-1/2, z-1/2'
'-x-1/2, y-1/2, z'

loop_
_atom_site_label
_atom_site_type_symbol
_atom_site_fract_x
_atom_site_fract_y
_atom_site_fract_z
_atom_site_U_iso_or_equiv
_atom_site_adp_type
_atom_site_occupancy
_atom_site_site_symmetry_order
_atom_site_calc_flag
_atom_site_refinement_flags_posn
_atom_site_refinement_flags_adp
_atom_site_refinement_flags_occupancy
_atom_site_disorder_assembly
_atom_site_disorder_group
Fe1 Fe 0.65061(2) 0.30337(2) 0.52850(2) 0.01235(6) Uani 1 1 d . . . . .
C1 C 0.69072(6) 0.46894(11) 0.52634(5) 0.0151(2) Uani 1 1 d . . . . .
C2 C 0.73917(6) 0.37950(12) 0.52820(6) 0.0180(2) Uani 1 1 d . . . . .
H2 H 0.770876 0.367596 0.499336 0.022 Uiso 1 1 calc R U . . .
C3 C 0.73047(7) 0.31222(12) 0.58162(6) 0.0208(3) Uani 1 1 d . . . . .
H3 H 0.755710 0.249266 0.593904 0.025 Uiso 1 1 calc R U . . .
C4 C 0.67651(7) 0.35781(12) 0.61303(6) 0.0202(3) Uani 1 1 d . . . . .
H4 H 0.660193 0.329631 0.649319 0.024 Uiso 1 1 calc R U . . .
C5 C 0.65182(6) 0.45412(11) 0.57924(6) 0.0172(2) Uani 1 1 d . . . . .
H5 H 0.616513 0.499654 0.589672 0.021 Uiso 1 1 calc R U . . .
C6 C 0.60044(6) 0.27570(11) 0.44899(5) 0.0136(2) Uani 1 1 d . . . . .
C7 C 0.64927(6) 0.18874(11) 0.45730(6) 0.0155(2) Uani 1 1 d . . . . .
H7 H 0.683134 0.174249 0.431039 0.019 Uiso 1 1 calc R U . . .
C8 C 0.63738(6) 0.12820(11) 0.51239(6) 0.0169(2) Uani 1 1 d . . . . .
H8 H 0.661923 0.067360 0.528221 0.020 Uiso 1 1 calc R U . . .
C9 C 0.58131(6) 0.17713(12) 0.53902(6) 0.0173(2) Uani 1 1 d . . . . .
H9 H 0.562663 0.153602 0.575186 0.021 Uiso 1 1 calc R U . . .
C10 C 0.55878(6) 0.26863(11) 0.50043(6) 0.0156(2) Uani 1 1 d . . . . .
H10 H 0.523127 0.315714 0.507429 0.019 Uiso 1 1 calc R U . . .
C11 C 0.68152(6) 0.55651(11) 0.47829(5) 0.0143(2) Uani 1 1 d . . . . .
C12 C 0.64338(6) 0.65552(11) 0.48840(6) 0.0149(2) Uani 1 1 d . . . . .
H12 H 0.624501 0.665961 0.526057 0.018 Uiso 1 1 calc R U . . .
C13 C 0.63292(6) 0.73932(11) 0.44324(6) 0.0142(2) Uani 1 1 d . . . . .
C14 C 0.59394(6) 0.84186(12) 0.45289(6) 0.0172(2) Uani 1 1 d . . . . .
H14 H 0.575099 0.853743 0.490449 0.021 Uiso 1 1 calc R U . . .
C15 C 0.58413(6) 0.92142(11) 0.40840(6) 0.0188(3) Uani 1 1 d . . . . .
H15 H 0.558811 0.986984 0.416052 0.023 Uiso 1 1 calc R U . . .
C16 C 0.61204(6) 0.90659(11) 0.34962(6) 0.0178(2) Uani 1 1 d . . . . .
C17 C 0.60079(7) 0.98571(12) 0.30231(7) 0.0224(3) Uani 1 1 d . . . . .
H17 H 0.575127 1.051291 0.308812 0.027 Uiso 1 1 calc R U . . .
C18 C 0.62768(7) 0.96686(13) 0.24586(7) 0.0248(3) Uani 1 1 d . . . . .
H18 H 0.619658 1.019960 0.214859 0.030 Uiso 1 1 calc R U . . .
C19 C 0.66630(7) 0.87015(13) 0.23496(6) 0.0221(3) Uani 1 1 d . . . . .
H19 H 0.684176 0.859545 0.196890 0.027 Uiso 1 1 calc R U . . .
C20 C 0.67872(6) 0.78807(12) 0.28070(6) 0.0178(2) Uani 1 1 d . . . . .
C21 C 0.71678(6) 0.68454(12) 0.27112(6) 0.0185(3) Uani 1 1 d . . . . .
H21 H 0.734220 0.670836 0.233129 0.022 Uiso 1 1 calc R U . . .
C22 C 0.72788(6) 0.60652(12) 0.31599(6) 0.0169(2) Uani 1 1 d . . . . .
H22 H 0.753553 0.541346 0.308493 0.020 Uiso 1 1 calc R U . . .
C23 C 0.70062(6) 0.62260(11) 0.37518(6) 0.0146(2) Uani 1 1 d . . . . .
C24 C 0.70972(6) 0.54128(11) 0.42153(6) 0.0150(2) Uani 1 1 d . . . . .
H24 H 0.735091 0.475509 0.414531 0.018 Uiso 1 1 calc R U . . .
C25 C 0.66194(6) 0.72346(11) 0.38578(6) 0.0141(2) Uani 1 1 d . . . . .
C26 C 0.65136(6) 0.80678(11) 0.33882(6) 0.0157(2) Uani 1 1 d . . . . .
C27 C 0.59405(6) 0.35428(11) 0.39667(5) 0.0133(2) Uani 1 1 d . . . . .
C28 C 0.55388(6) 0.45268(10) 0.39828(5) 0.0133(2) Uani 1 1 d . . . . .
H28 H 0.531936 0.470196 0.433704 0.016 Uiso 1 1 calc R U . . .
C29 C 0.54594(6) 0.52532(10) 0.34790(5) 0.0127(2) Uani 1 1 d . . . . .
C30 C 0.50548(6) 0.62770(11) 0.34874(5) 0.0145(2) Uani 1 1 d . . . . .
H30 H 0.483053 0.646226 0.383747 0.017 Uiso 1 1 calc R U . . .
C31 C 0.49940(6) 0.69762(11) 0.29959(6) 0.0152(2) Uani 1 1 d . . . . .
H31 H 0.473487 0.763952 0.301750 0.018 Uiso 1 1 calc R U . . .
C32 C 0.53230(6) 0.67124(11) 0.24404(5) 0.0137(2) Uani 1 1 d . . . . .
C33 C 0.52627(6) 0.74170(11) 0.19261(6) 0.0164(2) Uani 1 1 d . . . . .
H33 H 0.501170 0.809151 0.194102 0.020 Uiso 1 1 calc R U . . .
C34 C 0.55743(6) 0.71188(12) 0.13930(6) 0.0188(3) Uani 1 1 d . . . . .
H34 H 0.551948 0.758392 0.105166 0.023 Uiso 1 1 calc R U . . .
C35 C 0.59659(6) 0.61359(12) 0.13639(6) 0.0181(2) Uani 1 1 d . . . . .
H35 H 0.617522 0.595352 0.100532 0.022 Uiso 1 1 calc R U . . .
C36 C 0.60486(6) 0.54143(11) 0.18721(5) 0.0148(2) Uani 1 1 d . . . . .
C37 C 0.64584(6) 0.44016(12) 0.18656(6) 0.0163(2) Uani 1 1 d . . . . .
H37 H 0.667556 0.420506 0.151311 0.020 Uiso 1 1 calc R U . . .
C38 C 0.65340(6) 0.37276(11) 0.23647(6) 0.0155(2) Uani 1 1 d . . . . .
H38 H 0.680458 0.307924 0.234814 0.019 Uiso 1 1 calc R U . . .
C39 C 0.62064(6) 0.39901(11) 0.29189(5) 0.0132(2) Uani 1 1 d . . . . .
C40 C 0.62747(6) 0.32923(11) 0.34345(5) 0.0138(2) Uani 1 1 d . . . . .
H40 H 0.654823 0.264762 0.342344 0.017 Uiso 1 1 calc R U . . .
C41 C 0.57943(6) 0.49819(10) 0.29362(5) 0.0123(2) Uani 1 1 d . . . . .
C42 C 0.57191(6) 0.57004(10) 0.24150(5) 0.0128(2) Uani 1 1 d . . . . .

loop_
_atom_site_aniso_label
_atom_site_aniso_U_11
_atom_site_aniso_U_22
_atom_site_aniso_U_33
_atom_site_aniso_U_23
_atom_site_aniso_U_13
_atom_site_aniso_U_12
Fe1 0.01364(10) 0.01222(10) 0.01118(9) 0.00044(6) -0.00035(6) 0.00105(6)
C1 0.0155(5) 0.0142(6) 0.0157(6) -0.0008(4) -0.0025(4) -0.0018(4)
C2 0.0142(6) 0.0188(6) 0.0210(6) 0.0002(5) -0.0030(4) -0.0005(5)
C3 0.0215(6) 0.0200(6) 0.0209(6) 0.0013(5) -0.0089(5) 0.0010(5)
C4 0.0291(7) 0.0189(6) 0.0125(5) 0.0005(5) -0.0045(5) -0.0005(5)
C5 0.0232(6) 0.0152(6) 0.0133(6) -0.0019(4) -0.0010(5) 0.0004(5)
C6 0.0148(5) 0.0136(5) 0.0123(5) -0.0015(4) -0.0009(4) -0.0004(4)
C7 0.0191(6) 0.0135(6) 0.0140(6) -0.0010(4) 0.0002(4) 0.0018(4)
C8 0.0216(6) 0.0122(5) 0.0168(6) 0.0003(4) -0.0017(5) 0.0004(5)
C9 0.0193(6) 0.0171(6) 0.0157(6) 0.0026(5) 0.0000(5) -0.0029(5)
C10 0.0142(5) 0.0171(6) 0.0154(6) 0.0008(5) 0.0001(4) -0.0007(4)
C11 0.0131(5) 0.0140(5) 0.0158(6) -0.0001(4) -0.0020(4) -0.0026(4)
C12 0.0157(5) 0.0153(6) 0.0138(5) -0.0017(5) 0.0005(4) -0.0019(4)
C13 0.0137(5) 0.0133(5) 0.0157(6) -0.0015(4) -0.0014(4) -0.0024(4)
C14 0.0175(6) 0.0164(6) 0.0178(6) -0.0026(5) -0.0001(5) 0.0000(5)
C15 0.0171(6) 0.0149(6) 0.0246(6) -0.0016(5) -0.0020(5) 0.0004(5)
C16 0.0154(5) 0.0169(6) 0.0211(6) 0.0022(5) -0.0040(5) -0.0038(5)
C17 0.0204(6) 0.0189(6) 0.0278(7) 0.0057(5) -0.0063(5) -0.0025(5)
C18 0.0239(7) 0.0271(7) 0.0235(7) 0.0112(6) -0.0067(5) -0.0064(6)
C19 0.0206(6) 0.0283(7) 0.0174(6) 0.0046(5) -0.0021(5) -0.0082(5)
C20 0.0147(6) 0.0218(6) 0.0168(6) 0.0014(5) -0.0019(5) -0.0073(5)
C21 0.0155(6) 0.0249(7) 0.0151(6) -0.0020(5) 0.0025(5) -0.0072(5)
C22 0.0133(5) 0.0195(6) 0.0178(6) -0.0032(5) 0.0019(4) -0.0031(5)
C23 0.0113(5) 0.0166(6) 0.0158(6) -0.0025(4) 0.0004(4) -0.0036(4)
C24 0.0120(5) 0.0145(5) 0.0185(6) -0.0022(4) 0.0000(4) -0.0010(4)
C25 0.0125(5) 0.0146(5) 0.0153(6) -0.0001(4) -0.0017(4) -0.0037(4)
C26 0.0136(6) 0.0164(6) 0.0171(6) 0.0009(5) -0.0023(4) -0.0049(4)
C27 0.0129(5) 0.0143(5) 0.0126(5) -0.0006(4) -0.0018(4) -0.0013(4)
C28 0.0133(5) 0.0150(5) 0.0116(5) -0.0022(4) 0.0007(4) -0.0006(4)
C29 0.0111(5) 0.0138(5) 0.0132(5) -0.0022(4) -0.0006(4) -0.0012(4)
C30 0.0135(5) 0.0162(6) 0.0137(5) -0.0023(4) 0.0014(4) 0.0006(4)
C31 0.0131(5) 0.0145(5) 0.0179(6) -0.0014(4) 0.0001(4) 0.0016(4)
C32 0.0120(5) 0.0150(5) 0.0141(5) 0.0000(4) -0.0018(4) -0.0011(4)
C33 0.0147(5) 0.0167(6) 0.0177(6) 0.0022(5) -0.0015(5) 0.0014(5)
C34 0.0201(6) 0.0214(6) 0.0151(6) 0.0045(5) -0.0006(5) 0.0008(5)
C35 0.0186(6) 0.0225(6) 0.0133(5) 0.0011(5) 0.0022(5) 0.0011(5)
C36 0.0138(5) 0.0172(6) 0.0132(5) -0.0008(4) -0.0004(4) -0.0002(4)
C37 0.0164(6) 0.0201(6) 0.0126(5) -0.0028(5) 0.0019(4) 0.0023(5)
C38 0.0150(5) 0.0168(6) 0.0147(6) -0.0028(5) 0.0001(4) 0.0033(4)
C39 0.0122(5) 0.0141(5) 0.0132(5) -0.0020(4) -0.0005(4) -0.0001(4)
C40 0.0129(5) 0.0141(5) 0.0143(5) -0.0019(4) -0.0014(4) 0.0018(4)
C41 0.0117(5) 0.0131(5) 0.0122(5) -0.0010(4) -0.0011(4) -0.0008(4)
C42 0.0116(5) 0.0139(5) 0.0129(5) -0.0007(4) -0.0008(4) -0.0013(4)

loop_
_atom_type_symbol
_atom_type_description
_atom_type_scat_dispersion_real
_atom_type_scat_dispersion_imag
_atom_type_scat_source
C C 0.0033 0.0016 'International Tables Vol C Tables 4.2.6.8 and 6.1.1.4'
H H 0.0000 0.0000 'International Tables Vol C Tables 4.2.6.8 and 6.1.1.4'
Fe Fe 0.3463 0.8444 'International Tables Vol C Tables 4.2.6.8 and 6.1.1.4'

loop_
_geom_angle_atom_site_label_1
_geom_angle_atom_site_label_2
_geom_angle_atom_site_label_3
_geom_angle
_geom_angle_site_symmetry_1
_geom_angle_site_symmetry_3
_geom_angle_publ_flag
C1 Fe1 C6 108.91(5) . . ?
C2 Fe1 C1 40.94(5) . . ?
C2 Fe1 C3 40.72(5) . . ?
C2 Fe1 C4 68.59(6) . . ?
C2 Fe1 C5 68.63(5) . . ?
C2 Fe1 C6 121.27(5) . . ?
C2 Fe1 C7 106.28(5) . . ?
C2 Fe1 C8 122.40(5) . . ?
C2 Fe1 C9 159.35(5) . . ?
C2 Fe1 C10 157.80(5) . . ?
C3 Fe1 C1 68.72(5) . . ?
C3 Fe1 C4 40.71(6) . . ?
C3 Fe1 C5 68.48(5) . . ?
C3 Fe1 C6 155.37(5) . . ?
C3 Fe1 C7 119.10(5) . . ?
C3 Fe1 C8 105.00(5) . . ?
C3 Fe1 C9 122.97(5) . . ?
C3 Fe1 C10 161.00(5) . . ?
C4 Fe1 C1 68.72(5) . . ?
C4 Fe1 C5 40.68(5) . . ?
C4 Fe1 C6 163.22(5) . . ?
C4 Fe1 C7 154.44(5) . . ?
C4 Fe1 C9 107.13(5) . . ?
C4 Fe1 C10 125.61(5) . . ?
C5 Fe1 C1 40.84(5) . . ?
C5 Fe1 C6 126.78(5) . . ?
C5 Fe1 C9 122.15(5) . . ?
C5 Fe1 C10 109.78(5) . . ?
C7 Fe1 C1 124.75(5) . . ?
C7 Fe1 C5 162.83(5) . . ?
C7 Fe1 C6 40.69(5) . . ?
C7 Fe1 C9 68.38(5) . . ?
C7 Fe1 C10 68.36(5) . . ?
C8 Fe1 C1 160.37(5) . . ?
C8 Fe1 C4 119.41(5) . . ?
C8 Fe1 C5 155.94(5) . . ?
C8 Fe1 C6 68.61(5) . . ?
C8 Fe1 C7 40.72(5) . . ?
C8 Fe1 C9 40.68(5) . . ?
C8 Fe1 C10 68.49(5) . . ?
C9 Fe1 C1 158.20(5) . . ?
C9 Fe1 C6 68.54(5) . . ?
C9 Fe1 C10 40.68(5) . . ?
C10 Fe1 C1 123.21(5) . . ?
C10 Fe1 C6 40.72(5) . . ?
C2 C1 Fe1 68.73(7) . . ?
C2 C1 C11 126.41(11) . . ?
C5 C1 Fe1 69.15(7) . . ?
C5 C1 C2 106.95(11) . . ?
C5 C1 C11 126.62(11) . . ?
C11 C1 Fe1 125.66(8) . . ?
Fe1 C2 H2 125.8 . . ?
C1 C2 Fe1 70.33(7) . . ?
C1 C2 H2 125.8 . . ?
C3 C2 Fe1 69.69(8) . . ?
C3 C2 C1 108.43(11) . . ?
C3 C2 H2 125.8 . . ?
Fe1 C3 H3 126.3 . . ?
C2 C3 Fe1 69.59(7) . . ?
C2 C3 H3 125.9 . . ?
C2 C3 C4 108.18(12) . . ?
C4 C3 Fe1 69.73(8) . . ?
C4 C3 H3 125.9 . . ?
Fe1 C4 H4 126.2 . . ?
C3 C4 Fe1 69.56(7) . . ?
C3 C4 H4 126.0 . . ?
C3 C4 C5 108.09(12) . . ?
C5 C4 Fe1 69.90(7) . . ?
C5 C4 H4 126.0 . . ?
Fe1 C5 H5 126.3 . . ?
C1 C5 Fe1 70.00(7) . . ?
C1 C5 H5 125.8 . . ?
C4 C5 Fe1 69.42(7) . . ?
C4 C5 C1 108.35(12) . . ?
C4 C5 H5 125.8 . . ?
C7 C6 Fe1 68.69(7) . . ?
C7 C6 C10 106.87(11) . . ?
C7 C6 C27 125.89(11) . . ?
C10 C6 Fe1 68.91(7) . . ?
C10 C6 C27 127.23(11) . . ?
C27 C6 Fe1 128.55(9) . . ?
Fe1 C7 H7 125.8 . . ?
C6 C7 Fe1 70.62(7) . . ?
C6 C7 H7 125.7 . . ?
C8 C7 Fe1 69.54(7) . . ?
C8 C7 C6 108.70(11) . . ?
C8 C7 H7 125.7 . . ?
Fe1 C8 H8 125.9 . . ?
C7 C8 Fe1 69.75(7) . . ?
C7 C8 H8 126.0 . . ?
C7 C8 C9 108.01(11) . . ?
C9 C8 Fe1 69.95(7) . . ?
C9 C8 H8 126.0 . . ?
Fe1 C9 H9 126.5 . . ?
C8 C9 Fe1 69.37(7) . . ?
C8 C9 H9 126.0 . . ?
C8 C9 C10 107.95(11) . . ?
C10 C9 Fe1 69.71(7) . . ?
C10 C9 H9 126.0 . . ?
Fe1 C10 H10 125.8 . . ?
C6 C10 Fe1 70.38(7) . . ?
C6 C10 H10 125.8 . . ?
C9 C10 Fe1 69.61(7) . . ?
C9 C10 C6 108.47(11) . . ?
C9 C10 H10 125.8 . . ?
C12 C11 C1 120.32(11) . . ?
C12 C11 C24 118.91(11) . . ?
C24 C11 C1 120.76(11) . . ?
C11 C12 H12 119.2 . . ?
C11 C12 C13 121.59(12) . . ?
C13 C12 H12 119.2 . . ?
C12 C13 C14 122.34(12) . . ?
C12 C13 C25 119.16(11) . . ?
C25 C13 C14 118.50(11) . . ?
C13 C14 H14 119.3 . . ?
C15 C14 C13 121.33(12) . . ?
C15 C14 H14 119.3 . . ?
C14 C15 H15 119.3 . . ?
C14 C15 C16 121.33(12) . . ?
C16 C15 H15 119.3 . . ?
C17 C16 C15 122.30(13) . . ?
C17 C16 C26 118.97(13) . . ?
C26 C16 C15 118.72(12) . . ?
C16 C17 H17 119.8 . . ?
C18 C17 C16 120.45(13) . . ?
C18 C17 H17 119.8 . . ?
C17 C18 H18 119.5 . . ?
C19 C18 C17 121.01(13) . . ?
C19 C18 H18 119.5 . . ?
C18 C19 H19 119.6 . . ?
C18 C19 C20 120.73(13) . . ?
C20 C19 H19 119.6 . . ?
C19 C20 C21 122.81(12) . . ?
C19 C20 C26 118.64(13) . . ?
C26 C20 C21 118.54(12) . . ?
C20 C21 H21 119.2 . . ?
C22 C21 C20 121.64(12) . . ?
C22 C21 H21 119.2 . . ?
C21 C22 H22 119.4 . . ?
C21 C22 C23 121.16(12) . . ?
C23 C22 H22 119.4 . . ?
C24 C23 C22 122.11(11) . . ?
C24 C23 C25 119.41(11) . . ?
C25 C23 C22 118.46(11) . . ?
C11 C24 H24 119.3 . . ?
C23 C24 C11 121.45(11) . . ?
C23 C24 H24 119.3 . . ?
C13 C25 C23 119.48(11) . . ?
C13 C25 C26 120.21(11) . . ?
C23 C25 C26 120.30(11) . . ?
C16 C26 C20 120.20(12) . . ?
C16 C26 C25 119.90(12) . . ?
C20 C26 C25 119.87(12) . . ?
C28 C27 C6 121.41(11) . . ?
C40 C27 C6 119.67(11) . . ?
C40 C27 C28 118.90(11) . . ?
C27 C28 H28 119.2 . . ?
C29 C28 C27 121.58(11) . . ?
C29 C28 H28 119.2 . . ?
C28 C29 C30 122.54(11) . . ?
C28 C29 C41 119.15(11) . . ?
C41 C29 C30 118.31(11) . . ?
C29 C30 H30 119.3 . . ?
C31 C30 C29 121.36(11) . . ?
C31 C30 H30 119.3 . . ?
C30 C31 H31 119.4 . . ?
C30 C31 C32 121.28(11) . . ?
C32 C31 H31 119.4 . . ?
C33 C32 C31 122.21(11) . . ?
C33 C32 C42 119.05(11) . . ?
C42 C32 C31 118.74(11) . . ?
C32 C33 H33 119.7 . . ?
C34 C33 C32 120.64(12) . . ?
C34 C33 H33 119.7 . . ?
C33 C34 H34 119.6 . . ?
C35 C34 C33 120.80(12) . . ?
C35 C34 H34 119.6 . . ?
C34 C35 H35 119.8 . . ?
C34 C35 C36 120.47(12) . . ?
C36 C35 H35 119.8 . . ?
C35 C36 C37 122.34(11) . . ?
C35 C36 C42 118.96(11) . . ?
C42 C36 C37 118.70(11) . . ?
C36 C37 H37 119.5 . . ?
C38 C37 C36 121.05(11) . . ?
C38 C37 H37 119.5 . . ?
C37 C38 H38 119.2 . . ?
C37 C38 C39 121.61(11) . . ?
C39 C38 H38 119.2 . . ?
C40 C39 C38 122.08(11) . . ?
C40 C39 C41 119.43(11) . . ?
C41 C39 C38 118.48(11) . . ?
C27 C40 H40 119.3 . . ?
C39 C40 C27 121.43(11) . . ?
C39 C40 H40 119.3 . . ?
C39 C41 C29 119.50(11) . . ?
C39 C41 C42 120.12(11) . . ?
C42 C41 C29 120.38(11) . . ?
C32 C42 C36 120.06(11) . . ?
C32 C42 C41 119.90(11) . . ?
C36 C42 C41 120.04(11) . . ?

loop_
_geom_bond_atom_site_label_1
_geom_bond_atom_site_label_2
_geom_bond_distance
_geom_bond_site_symmetry_2
_geom_bond_publ_flag
Fe1 C1 2.0628(13) . ?
Fe1 C2 2.0414(13) . ?
Fe1 C3 2.0427(13) . ?
Fe1 C4 2.0450(13) . ?
Fe1 C5 2.0515(13) . ?
Fe1 C6 2.0728(12) . ?
Fe1 C7 2.0470(13) . ?
Fe1 C8 2.0442(13) . ?
Fe1 C9 2.0520(13) . ?
Fe1 C10 2.0532(12) . ?
C1 C2 1.4355(18) . ?
C1 C5 1.4356(18) . ?
C1 C11 1.4707(17) . ?
C2 H2 0.9300 . ?
C2 C3 1.4211(18) . ?
C3 H3 0.9300 . ?
C3 C4 1.422(2) . ?
C4 H4 0.9300 . ?
C4 C5 1.4239(18) . ?
C5 H5 0.9300 . ?
C6 C7 1.4326(17) . ?
C6 C10 1.4355(17) . ?
C6 C27 1.4699(17) . ?
C7 H7 0.9300 . ?
C7 C8 1.4233(18) . ?
C8 H8 0.9300 . ?
C8 C9 1.4238(18) . ?
C9 H9 0.9300 . ?
C9 C10 1.4270(18) . ?
C10 H10 0.9300 . ?
C11 C12 1.3978(17) . ?
C11 C24 1.3990(17) . ?
C12 H12 0.9300 . ?
C12 C13 1.3993(18) . ?
C13 C14 1.4388(17) . ?
C13 C25 1.4210(17) . ?
C14 H14 0.9300 . ?
C14 C15 1.3539(19) . ?
C15 H15 0.9300 . ?
C15 C16 1.4362(19) . ?
C16 C17 1.4014(18) . ?
C16 C26 1.4218(18) . ?
C17 H17 0.9300 . ?
C17 C18 1.387(2) . ?
C18 H18 0.9300 . ?
C18 C19 1.386(2) . ?
C19 H19 0.9300 . ?
C19 C20 1.4023(19) . ?
C20 C21 1.4369(19) . ?
C20 C26 1.4242(18) . ?
C21 H21 0.9300 . ?
C21 C22 1.3528(19) . ?
C22 H22 0.9300 . ?
C22 C23 1.4409(17) . ?
C23 C24 1.3952(17) . ?
C23 C25 1.4229(17) . ?
C24 H24 0.9300 . ?
C25 C26 1.4249(17) . ?
C27 C28 1.3996(16) . ?
C27 C40 1.3990(17) . ?
C28 H28 0.9300 . ?
C28 C29 1.3987(17) . ?
C29 C30 1.4391(16) . ?
C29 C41 1.4246(16) . ?
C30 H30 0.9300 . ?
C30 C31 1.3544(17) . ?
C31 H31 0.9300 . ?
C31 C32 1.4407(17) . ?
C32 C33 1.3989(17) . ?
C32 C42 1.4188(17) . ?
C33 H33 0.9300 . ?
C33 C34 1.3902(18) . ?
C34 H34 0.9300 . ?
C34 C35 1.3870(18) . ?
C35 H35 0.9300 . ?
C35 C36 1.4040(17) . ?
C36 C37 1.4355(17) . ?
C36 C42 1.4230(16) . ?
C37 H37 0.9300 . ?
C37 C38 1.3549(18) . ?
C38 H38 0.9300 . ?
C38 C39 1.4365(16) . ?
C39 C40 1.3985(17) . ?
C39 C41 1.4197(16) . ?
C40 H40 0.9300 . ?
C41 C42 1.4236(16) . ?

loop_
_geom_torsion_atom_site_label_1
_geom_torsion_atom_site_label_2
_geom_torsion_atom_site_label_3
_geom_torsion_atom_site_label_4
_geom_torsion
_geom_torsion_site_symmetry_1
_geom_torsion_site_symmetry_2
_geom_torsion_site_symmetry_3
_geom_torsion_site_symmetry_4
_geom_torsion_publ_flag
Fe1 C1 C2 C3 -59.49(9) . . . . ?
Fe1 C1 C5 C4 59.01(9) . . . . ?
Fe1 C1 C11 C12 107.21(12) . . . . ?
Fe1 C1 C11 C24 -71.66(15) . . . . ?
Fe1 C2 C3 C4 -59.25(9) . . . . ?
Fe1 C3 C4 C5 -59.50(9) . . . . ?
Fe1 C4 C5 C1 -59.37(9) . . . . ?
Fe1 C6 C7 C8 59.32(9) . . . . ?
Fe1 C6 C10 C9 -59.40(9) . . . . ?
Fe1 C6 C27 C28 -75.65(15) . . . . ?
Fe1 C6 C27 C40 105.93(13) . . . . ?
Fe1 C7 C8 C9 59.73(9) . . . . ?
Fe1 C8 C9 C10 59.23(9) . . . . ?
Fe1 C9 C10 C6 59.88(9) . . . . ?
C1 C2 C3 Fe1 59.89(9) . . . . ?
C1 C2 C3 C4 0.64(15) . . . . ?
C1 C11 C12 C13 -178.95(11) . . . . ?
C1 C11 C24 C23 178.97(11) . . . . ?
C2 C1 C5 Fe1 -58.54(8) . . . . ?
C2 C1 C5 C4 0.47(14) . . . . ?
C2 C1 C11 C12 -164.26(12) . . . . ?
C2 C1 C11 C24 16.87(19) . . . . ?
C2 C3 C4 Fe1 59.16(9) . . . . ?
C2 C3 C4 C5 -0.34(15) . . . . ?
C3 C4 C5 Fe1 59.29(9) . . . . ?
C3 C4 C5 C1 -0.08(15) . . . . ?
C5 C1 C2 Fe1 58.81(9) . . . . ?
C5 C1 C2 C3 -0.68(14) . . . . ?
C5 C1 C11 C12 17.92(19) . . . . ?
C5 C1 C11 C24 -160.94(12) . . . . ?
C6 C7 C8 Fe1 -59.99(9) . . . . ?
C6 C7 C8 C9 -0.27(15) . . . . ?
C6 C27 C28 C29 -177.71(11) . . . . ?
C6 C27 C40 C39 177.32(11) . . . . ?
C7 C6 C10 Fe1 58.39(8) . . . . ?
C7 C6 C10 C9 -1.01(14) . . . . ?
C7 C6 C27 C28 -165.81(12) . . . . ?
C7 C6 C27 C40 15.77(18) . . . . ?
C7 C8 C9 Fe1 -59.60(9) . . . . ?
C7 C8 C9 C10 -0.36(15) . . . . ?
C8 C9 C10 Fe1 -59.02(9) . . . . ?
C8 C9 C10 C6 0.85(14) . . . . ?
C10 C6 C7 Fe1 -58.54(8) . . . . ?
C10 C6 C7 C8 0.78(14) . . . . ?
C10 C6 C27 C28 15.92(19) . . . . ?
C10 C6 C27 C40 -162.49(12) . . . . ?
C11 C1 C2 Fe1 -119.36(12) . . . . ?
C11 C1 C2 C3 -178.85(12) . . . . ?
C11 C1 C5 Fe1 119.62(12) . . . . ?
C11 C1 C5 C4 178.63(12) . . . . ?
C11 C12 C13 C14 -179.85(12) . . . . ?
C11 C12 C13 C25 -0.18(18) . . . . ?
C12 C11 C24 C23 0.09(18) . . . . ?
C12 C13 C14 C15 -179.56(12) . . . . ?
C12 C13 C25 C23 0.40(17) . . . . ?
C12 C13 C25 C26 179.21(11) . . . . ?
C13 C14 C15 C16 0.2(2) . . . . ?
C13 C25 C26 C16 0.48(18) . . . . ?
C13 C25 C26 C20 -177.73(11) . . . . ?
C14 C13 C25 C23 -179.91(11) . . . . ?
C14 C13 C25 C26 -1.11(17) . . . . ?
C14 C15 C16 C17 177.81(13) . . . . ?
C14 C15 C16 C26 -0.86(19) . . . . ?
C15 C16 C17 C18 -178.71(13) . . . . ?
C15 C16 C26 C20 178.70(11) . . . . ?
C15 C16 C26 C25 0.50(18) . . . . ?
C16 C17 C18 C19 -0.2(2) . . . . ?
C17 C16 C26 C20 -0.01(18) . . . . ?
C17 C16 C26 C25 -178.21(12) . . . . ?
C17 C18 C19 C20 0.6(2) . . . . ?
C18 C19 C20 C21 178.01(13) . . . . ?
C18 C19 C20 C26 -0.64(19) . . . . ?
C19 C20 C21 C22 -179.78(12) . . . . ?
C19 C20 C26 C16 0.35(18) . . . . ?
C19 C20 C26 C25 178.55(11) . . . . ?
C20 C21 C22 C23 1.48(19) . . . . ?
C21 C20 C26 C16 -178.36(11) . . . . ?
C21 C20 C26 C25 -0.15(18) . . . . ?
C21 C22 C23 C24 177.86(12) . . . . ?
C21 C22 C23 C25 -0.53(18) . . . . ?
C22 C23 C24 C11 -178.24(11) . . . . ?
C22 C23 C25 C13 178.05(11) . . . . ?
C22 C23 C25 C26 -0.75(17) . . . . ?
C23 C25 C26 C16 179.28(11) . . . . ?
C23 C25 C26 C20 1.07(18) . . . . ?
C24 C11 C12 C13 -0.06(18) . . . . ?
C24 C23 C25 C13 -0.38(17) . . . . ?
C24 C23 C25 C26 -179.18(11) . . . . ?
C25 C13 C14 C15 0.77(18) . . . . ?
C25 C23 C24 C11 0.13(18) . . . . ?
C26 C16 C17 C18 -0.05(19) . . . . ?
C26 C20 C21 C22 -1.13(19) . . . . ?
C27 C6 C7 Fe1 122.91(12) . . . . ?
C27 C6 C7 C8 -177.77(11) . . . . ?
C27 C6 C10 Fe1 -123.07(12) . . . . ?
C27 C6 C10 C9 177.52(12) . . . . ?
C27 C28 C29 C30 -179.25(11) . . . . ?
C27 C28 C29 C41 0.19(17) . . . . ?
C28 C27 C40 C39 -1.14(18) . . . . ?
C28 C29 C30 C31 178.96(12) . . . . ?
C28 C29 C41 C39 -0.68(17) . . . . ?
C28 C29 C41 C42 179.54(11) . . . . ?
C29 C30 C31 C32 1.13(19) . . . . ?
C29 C41 C42 C32 1.83(17) . . . . ?
C29 C41 C42 C36 -179.15(11) . . . . ?
C30 C29 C41 C39 178.78(11) . . . . ?
C30 C29 C41 C42 -1.00(17) . . . . ?
C30 C31 C32 C33 179.45(12) . . . . ?
C30 C31 C32 C42 -0.29(18) . . . . ?
C31 C32 C33 C34 -178.33(12) . . . . ?
C31 C32 C42 C36 179.79(11) . . . . ?
C31 C32 C42 C41 -1.19(17) . . . . ?
C32 C33 C34 C35 -1.8(2) . . . . ?
C33 C32 C42 C36 0.04(17) . . . . ?
C33 C32 C42 C41 179.06(11) . . . . ?
C33 C34 C35 C36 0.8(2) . . . . ?
C34 C35 C36 C37 -178.81(12) . . . . ?
C34 C35 C36 C42 0.66(19) . . . . ?
C35 C36 C37 C38 179.34(12) . . . . ?
C35 C36 C42 C32 -1.06(18) . . . . ?
C35 C36 C42 C41 179.92(11) . . . . ?
C36 C37 C38 C39 0.37(19) . . . . ?
C37 C36 C42 C32 178.43(11) . . . . ?
C37 C36 C42 C41 -0.59(17) . . . . ?
C37 C38 C39 C40 179.19(12) . . . . ?
C37 C38 C39 C41 0.11(18) . . . . ?
C38 C39 C40 C27 -178.44(11) . . . . ?
C38 C39 C41 C29 179.39(11) . . . . ?
C38 C39 C41 C42 -0.83(17) . . . . ?
C39 C41 C42 C32 -177.94(11) . . . . ?
C39 C41 C42 C36 1.07(17) . . . . ?
C40 C27 C28 C29 0.72(18) . . . . ?
C40 C39 C41 C29 0.28(17) . . . . ?
C40 C39 C41 C42 -179.94(11) . . . . ?
C41 C29 C30 C31 -0.48(17) . . . . ?
C41 C39 C40 C27 0.64(18) . . . . ?
C42 C32 C33 C34 1.41(18) . . . . ?
C42 C36 C37 C38 -0.13(18) . . . . ?
